data_4135091
loop_
_publ_author_name
'Levesque, Alexandre'
'Maris, Thierry'
'Wuest, James D.'

_publ_section_title
;
 ROY Reclaims Its Crown: New Ways to Increase Polymorphic Diversity.
;
_journal_name_full 'Journal of the American Chemical Society'
_journal_paper_doi 10.1021/jacs.0c04434
_journal_year 2020
_chemical_formula_moiety 'C12 H9 N3 O3'
_chemical_formula_sum 'C12 H9 N3 O3'
_chemical_formula_weight 243.22
_space_group_crystal_system monoclinic
_space_group_IT_number 15
_space_group_name_Hall '-C 2yc'
_space_group_name_H-M_alt 'C 1 2/c 1'
_atom_sites_solution_hydrogens mixed
_atom_sites_solution_primary dual
_audit_creation_date 2019-03-26
_audit_creation_method
;
Olex2 1.2
(compiled 2018.05.29 svn.r3508 for OlexSys, GUI svn.r5506)
;
_cell_angle_alpha 90
_cell_angle_beta 112.3240(10)
_cell_angle_gamma 90
_cell_formula_units_Z 8
_cell_length_a 23.2603(10)
_cell_length_b 6.8371(3)
_cell_length_c 14.6629(6)
_cell_measurement_reflns_used 9953
_cell_measurement_temperature 100
_cell_measurement_theta_max 70.082
_cell_measurement_theta_min 4.109
_cell_volume 2157.11(16)
_computing_cell_refinement
'SAINT (2013) V8.38A; Integration Software for Single Crystal Data. Bruker AXS Inc., Madison, WI 53719-1173.'
_computing_data_collection
;
APEX 2 (2013) Bruker AXS Inc., Madison, WI 53719-1173.
;
_computing_data_reduction
'SAINT (2013) V8.38A; Integration Software for Single Crystal Data. Bruker AXS Inc., Madison, WI 53719-1173.'
_computing_molecular_graphics 'Olex2 (Dolomanov et al., 2009)'
_computing_publication_material 'Olex2 (Dolomanov et al., 2009)'
_computing_structure_refinement 'XL (Sheldrick, 2008)'
_computing_structure_solution 'XT (Sheldrick, 2015)'
_diffrn_ambient_temperature 100
_diffrn_detector 'CCD area detector'
_diffrn_detector_area_resol_mean 8.3
_diffrn_detector_type 'Bruker APEX2 CCD'
_diffrn_measured_fraction_theta_full 0.981
_diffrn_measured_fraction_theta_max 0.978
_diffrn_measurement_device 'three-circle diffractometer'
_diffrn_measurement_device_type 'Bruker Smart APEX'
_diffrn_measurement_method '\w scans'
_diffrn_radiation_collimation 'Focusing mirrors'
_diffrn_radiation_monochromator 'Quazar MX Mirror Optics'
_diffrn_radiation_probe x-ray
_diffrn_radiation_type CuK\a
_diffrn_radiation_wavelength 1.54178
_diffrn_reflns_av_R_equivalents 0.0300
_diffrn_reflns_av_unetI/netI 0.0164
_diffrn_reflns_Laue_measured_fraction_full 0.981
_diffrn_reflns_Laue_measured_fraction_max 0.978
_diffrn_reflns_limit_h_max 28
_diffrn_reflns_limit_h_min -28
_diffrn_reflns_limit_k_max 8
_diffrn_reflns_limit_k_min -6
_diffrn_reflns_limit_l_max 17
_diffrn_reflns_limit_l_min -17
_diffrn_reflns_number 26079
_diffrn_reflns_point_group_measured_fraction_full 0.981
_diffrn_reflns_point_group_measured_fraction_max 0.978
_diffrn_reflns_theta_full 67.679
_diffrn_reflns_theta_max 70.089
_diffrn_reflns_theta_min 4.109
_diffrn_source 'Microfocus Source'
_diffrn_source_target Cu
_diffrn_source_type 'Incoatec I\mS High Brilliance Microsource'
_exptl_absorpt_coefficient_mu 0.933
_exptl_absorpt_correction_T_max 0.3841
_exptl_absorpt_correction_T_min 0.2576
_exptl_absorpt_correction_type multi-scan
_exptl_absorpt_process_details
'SADABS-2016/2 (Bruker,2016/2) was used for absorption correction. wR2(int) was 0.1304 before and 0.0504 after correction. The Ratio of minimum to maximum transmission is 0.6707. The \l/2 correction factor is Not present.'
_exptl_crystal_colour 'clear light yellow'
_exptl_crystal_colour_lustre clear
_exptl_crystal_colour_modifier light
_exptl_crystal_colour_primary yellow
_exptl_crystal_density_diffrn 1.498
_exptl_crystal_description Block
_exptl_crystal_F_000 1008
_exptl_crystal_recrystallization_method 'crystallized from EtOAc'
_exptl_crystal_size_max 0.27
_exptl_crystal_size_mid 0.13
_exptl_crystal_size_min 0.13
_refine_diff_density_max 0.295
_refine_diff_density_min -0.209
_refine_diff_density_rms 0.046
_refine_ls_extinction_coef 0.00046(13)
_refine_ls_extinction_expression Fc^*^=kFc[1+0.001xFc^2^\l^3^/sin(2\q)]^-1/4^
_refine_ls_extinction_method 'SHELXL-2018/3 (Sheldrick 2018)'
_refine_ls_goodness_of_fit_ref 1.052
_refine_ls_hydrogen_treatment mixed
_refine_ls_matrix_type full
_refine_ls_number_parameters 168
_refine_ls_number_reflns 2003
_refine_ls_number_restraints 0
_refine_ls_restrained_S_all 1.052
_refine_ls_R_factor_all 0.0381
_refine_ls_R_factor_gt 0.0368
_refine_ls_shift/su_max 0.000
_refine_ls_shift/su_mean 0.000
_refine_ls_structure_factor_coef Fsqd
_refine_ls_weighting_details 'w=1/[\s^2^(Fo^2^)+(0.0505P)^2^+2.5036P] where P=(Fo^2^+2Fc^2^)/3'
_refine_ls_weighting_scheme calc
_refine_ls_wR_factor_gt 0.0960
_refine_ls_wR_factor_ref 0.1001
_reflns_Friedel_coverage 0.000
_reflns_number_gt 1976
_reflns_number_total 2003
_reflns_threshold_expression 'I > 2\s(I)'
_cod_data_source_file ja0c04434_si_005.cif
_cod_data_source_block FuROY_OY
_cod_depositor_comments
;
The following automatic conversions were performed:

data item '_diffrn_radiation_probe' value 'X-ray' was changed to
'x-ray' in accordance with the
/home/data/users/saulius/crontab/automatic-downloads/rss-feeds/ACS/lib/dictionaries/cif_core.dic
dictionary named 'cif_core.dic' version 2.4.2 last updated on
2011-04-26.

Automatic conversion script
Id: cif_fix_values 7556 2019-12-06 15:28:31Z antanas 
;
_cod_database_code 4135091
_shelx_shelxl_version_number 2018/3
_shelx_space_group_comment
;
The symmetry employed for this shelxl refinement is uniquely defined
by the following loop, which should always be used as a source of
symmetry information in preference to the above space-group names.
They are only intended as comments.
;
_shelx_estimated_absorpt_t_max 0.888
_shelx_estimated_absorpt_t_min 0.787
_olex2_refinement_description
;
1. Fixed Uiso
 At 1.2 times of:
  All C(H) groups
 At 1.5 times of:
  All C(H,H,H) groups, All N(H) groups
2.a Aromatic/amide H refined with riding coordinates:
 C13(H13), C14(H14), C15(H15), C16(H16), C23(H23)
2.b Idealised Me refined as rotating group:
 C3(H3A,H3B,H3C)
;
_olex2_date_sample_data_collection 2019-03-25
_olex2_date_sample_submission 2019-03-22
_olex2_exptl_crystal_mounting_method 'mounted on a cryoloop'
_olex2_submission_original_sample_id FuROY-OR
_olex2_submission_special_instructions 'No special instructions were received'

loop_
_space_group_symop_operation_xyz
'x, y, z'
'-x, y, -z+1/2'
'x+1/2, y+1/2, z'
'-x+1/2, y+1/2, -z+1/2'
'-x, -y, -z'
'x, -y, z-1/2'
'-x+1/2, -y+1/2, -z'
'x+1/2, -y+1/2, z-1/2'

loop_
_atom_site_label
_atom_site_type_symbol
_atom_site_fract_x
_atom_site_fract_y
_atom_site_fract_z
_atom_site_U_iso_or_equiv
_atom_site_adp_type
_atom_site_occupancy
_atom_site_site_symmetry_order
_atom_site_calc_flag
_atom_site_refinement_flags_posn
_atom_site_refinement_flags_adp
_atom_site_refinement_flags_occupancy
_atom_site_disorder_assembly
_atom_site_disorder_group
O1 O 0.39910(4) 0.63875(14) 0.39922(7) 0.0239(3) Uani 1 1 d . . . . .
O21 O 0.20701(5) 0.59520(16) 0.44283(8) 0.0289(3) Uani 1 1 d . . . . .
O22 O 0.13724(5) 0.37598(17) 0.37368(8) 0.0327(3) Uani 1 1 d . . . . .
N1 N 0.32190(5) 0.55059(19) 0.45841(9) 0.0243(3) Uani 1 1 d . . . . .
H1 H 0.2983(9) 0.620(3) 0.4757(14) 0.036 Uiso 1 1 d R . . . .
N2 N 0.19087(5) 0.43462(18) 0.40156(8) 0.0240(3) Uani 1 1 d . . . . .
N3 N 0.42037(6) 0.7015(2) 0.73236(9) 0.0330(3) Uani 1 1 d . . . . .
C2 C 0.42212(6) 0.6995(2) 0.65505(11) 0.0251(3) Uani 1 1 d . . . . .
C3 C 0.48613(7) 0.7543(2) 0.36099(11) 0.0285(3) Uani 1 1 d . . . . .
H3A H 0.487742 0.631688 0.330174 0.043 Uiso 1 1 calc GR . . . .
H3B H 0.527501 0.804512 0.393281 0.043 Uiso 1 1 calc GR . . . .
H3C H 0.461742 0.845804 0.311844 0.043 Uiso 1 1 calc GR . . . .
C11 C 0.29982(6) 0.3737(2) 0.41331(9) 0.0222(3) Uani 1 1 d . . . . .
C12 C 0.23753(6) 0.3118(2) 0.38635(10) 0.0227(3) Uani 1 1 d . . . . .
C13 C 0.21723(7) 0.1297(2) 0.34266(10) 0.0257(3) Uani 1 1 d . . . . .
H13 H 0.175948 0.092949 0.325401 0.031 Uiso 1 1 calc R . . . .
C14 C 0.25831(7) 0.0049(2) 0.32516(10) 0.0274(3) Uani 1 1 d . . . . .
H14 H 0.245260 -0.117567 0.297417 0.033 Uiso 1 1 calc R . . . .
C15 C 0.31959(7) 0.0640(2) 0.34943(10) 0.0272(3) Uani 1 1 d . . . . .
H15 H 0.347291 -0.019120 0.336642 0.033 Uiso 1 1 calc R . . . .
C16 C 0.33985(6) 0.2434(2) 0.39207(10) 0.0255(3) Uani 1 1 d . . . . .
H16 H 0.381005 0.279351 0.407202 0.031 Uiso 1 1 calc R . . . .
C21 C 0.38074(6) 0.6215(2) 0.47672(10) 0.0232(3) Uani 1 1 d . . . . .
C22 C 0.42516(6) 0.6959(2) 0.55955(10) 0.0226(3) Uani 1 1 d . . . . .
C23 C 0.47460(6) 0.7637(2) 0.53156(10) 0.0245(3) Uani 1 1 d . . . . .
H23 H 0.511381 0.822794 0.572423 0.029 Uiso 1 1 calc R . . . .
C24 C 0.45741(6) 0.7250(2) 0.43464(11) 0.0242(3) Uani 1 1 d . . . . .

loop_
_atom_site_aniso_label
_atom_site_aniso_U_11
_atom_site_aniso_U_22
_atom_site_aniso_U_33
_atom_site_aniso_U_23
_atom_site_aniso_U_13
_atom_site_aniso_U_12
O1 0.0215(5) 0.0256(6) 0.0257(5) -0.0014(4) 0.0104(4) -0.0004(4)
O21 0.0235(5) 0.0291(6) 0.0338(6) -0.0070(4) 0.0106(4) 0.0001(4)
O22 0.0196(5) 0.0356(6) 0.0426(6) -0.0019(5) 0.0116(4) -0.0035(4)
N1 0.0187(6) 0.0257(7) 0.0296(6) -0.0043(5) 0.0105(5) 0.0001(5)
N2 0.0204(6) 0.0284(7) 0.0235(6) 0.0017(5) 0.0084(5) -0.0008(5)
N3 0.0266(6) 0.0440(8) 0.0287(7) 0.0021(6) 0.0108(5) 0.0009(6)
C2 0.0176(6) 0.0277(8) 0.0289(7) 0.0004(6) 0.0075(5) 0.0000(5)
C3 0.0279(7) 0.0295(8) 0.0312(8) -0.0002(6) 0.0150(6) -0.0005(6)
C11 0.0223(7) 0.0243(7) 0.0199(6) 0.0016(5) 0.0079(5) 0.0003(5)
C12 0.0230(7) 0.0251(7) 0.0212(6) 0.0020(5) 0.0097(5) 0.0011(5)
C13 0.0253(7) 0.0296(8) 0.0221(7) 0.0010(5) 0.0087(5) -0.0045(6)
C14 0.0360(8) 0.0221(8) 0.0244(7) -0.0012(5) 0.0118(6) -0.0030(6)
C15 0.0315(8) 0.0245(8) 0.0279(7) 0.0012(6) 0.0138(6) 0.0055(6)
C16 0.0210(7) 0.0282(8) 0.0273(7) 0.0011(6) 0.0091(5) 0.0014(6)
C21 0.0222(7) 0.0221(7) 0.0273(7) 0.0005(5) 0.0116(5) 0.0021(5)
C22 0.0206(6) 0.0209(7) 0.0264(7) 0.0005(5) 0.0091(5) 0.0018(5)
C23 0.0183(6) 0.0271(8) 0.0276(7) -0.0010(6) 0.0083(5) -0.0001(5)
C24 0.0204(7) 0.0224(7) 0.0313(7) 0.0006(6) 0.0113(6) 0.0011(5)

loop_
_atom_type_symbol
_atom_type_description
_atom_type_scat_dispersion_real
_atom_type_scat_dispersion_imag
_atom_type_scat_source
C C 0.0181 0.0091 'International Tables Vol C Tables 4.2.6.8 and 6.1.1.4'
H H 0.0000 0.0000 'International Tables Vol C Tables 4.2.6.8 and 6.1.1.4'
N N 0.0311 0.0180 'International Tables Vol C Tables 4.2.6.8 and 6.1.1.4'
O O 0.0492 0.0322 'International Tables Vol C Tables 4.2.6.8 and 6.1.1.4'

loop_
_geom_angle_atom_site_label_1
_geom_angle_atom_site_label_2
_geom_angle_atom_site_label_3
_geom_angle
_geom_angle_site_symmetry_1
_geom_angle_site_symmetry_3
_geom_angle_publ_flag
C21 O1 C24 107.24(10) . . ?
C11 N1 H1 118.3(14) . . ?
C21 N1 H1 117.4(14) . . ?
C21 N1 C11 124.23(12) . . ?
O21 N2 C12 118.70(11) . . ?
O22 N2 O21 122.28(12) . . ?
O22 N2 C12 119.01(12) . . ?
N3 C2 C22 179.19(15) . . ?
H3A C3 H3B 109.5 . . ?
H3A C3 H3C 109.5 . . ?
H3B C3 H3C 109.5 . . ?
C24 C3 H3A 109.5 . . ?
C24 C3 H3B 109.5 . . ?
C24 C3 H3C 109.5 . . ?
N1 C11 C12 123.44(13) . . ?
N1 C11 C16 120.26(12) . . ?
C16 C11 C12 116.30(13) . . ?
C11 C12 N2 121.97(13) . . ?
C13 C12 N2 116.27(12) . . ?
C13 C12 C11 121.76(13) . . ?
C12 C13 H13 120.0 . . ?
C14 C13 C12 120.02(13) . . ?
C14 C13 H13 120.0 . . ?
C13 C14 H14 120.4 . . ?
C13 C14 C15 119.25(14) . . ?
C15 C14 H14 120.4 . . ?
C14 C15 H15 119.5 . . ?
C16 C15 C14 121.04(14) . . ?
C16 C15 H15 119.5 . . ?
C11 C16 H16 119.2 . . ?
C15 C16 C11 121.60(13) . . ?
C15 C16 H16 119.2 . . ?
O1 C21 N1 118.06(12) . . ?
C22 C21 O1 109.89(12) . . ?
C22 C21 N1 131.83(13) . . ?
C2 C22 C23 128.13(13) . . ?
C21 C22 C2 125.33(13) . . ?
C21 C22 C23 106.53(12) . . ?
C22 C23 H23 126.6 . . ?
C24 C23 C22 106.79(13) . . ?
C24 C23 H23 126.6 . . ?
O1 C24 C3 115.58(12) . . ?
C23 C24 O1 109.54(12) . . ?
C23 C24 C3 134.88(14) . . ?

loop_
_geom_bond_atom_site_label_1
_geom_bond_atom_site_label_2
_geom_bond_distance
_geom_bond_site_symmetry_2
_geom_bond_publ_flag
O1 C21 1.3624(17) . ?
O1 C24 1.3864(17) . ?
O21 N2 1.2409(16) . ?
O22 N2 1.2234(15) . ?
N1 H1 0.83(2) . ?
N1 C11 1.3807(19) . ?
N1 C21 1.3789(18) . ?
N2 C12 1.4548(18) . ?
N3 C2 1.1497(19) . ?
C2 C22 1.4289(19) . ?
C3 H3A 0.9600 . ?
C3 H3B 0.9600 . ?
C3 H3C 0.9600 . ?
C3 C24 1.4836(19) . ?
C11 C12 1.4139(19) . ?
C11 C16 1.406(2) . ?
C12 C13 1.398(2) . ?
C13 H13 0.9300 . ?
C13 C14 1.376(2) . ?
C14 H14 0.9300 . ?
C14 C15 1.391(2) . ?
C15 H15 0.9300 . ?
C15 C16 1.376(2) . ?
C16 H16 0.9300 . ?
C21 C22 1.359(2) . ?
C22 C23 1.4367(19) . ?
C23 H23 0.9300 . ?
C23 C24 1.348(2) . ?

loop_
_geom_hbond_atom_site_label_D
_geom_hbond_atom_site_label_H
_geom_hbond_atom_site_label_A
_geom_hbond_distance_DH
_geom_hbond_distance_HA
_geom_hbond_distance_DA
_geom_hbond_angle_DHA
_geom_hbond_site_symmetry_A
_geom_hbond_publ_flag
N1 H1 O21 0.83(2) 2.00(2) 2.6120(15) 129.9(17) . yes
N1 H1 O21 0.83(2) 2.31(2) 3.0256(16) 143.6(17) 7_566 yes
C16 H16 O1 0.93 2.50 3.0179(18) 115.1 . yes

loop_
_geom_torsion_atom_site_label_1
_geom_torsion_atom_site_label_2
_geom_torsion_atom_site_label_3
_geom_torsion_atom_site_label_4
_geom_torsion
_geom_torsion_site_symmetry_1
_geom_torsion_site_symmetry_2
_geom_torsion_site_symmetry_3
_geom_torsion_site_symmetry_4
_geom_torsion_publ_flag
O1 C21 C22 C2 -178.93(13) . . . . ?
O1 C21 C22 C23 -0.13(16) . . . . ?
O21 N2 C12 C11 -2.76(19) . . . . ?
O21 N2 C12 C13 177.84(11) . . . . ?
O22 N2 C12 C11 177.53(12) . . . . ?
O22 N2 C12 C13 -1.86(18) . . . . ?
N1 C11 C12 N2 2.0(2) . . . . ?
N1 C11 C12 C13 -178.64(12) . . . . ?
N1 C11 C16 C15 178.35(13) . . . . ?
N1 C21 C22 C2 6.8(3) . . . . ?
N1 C21 C22 C23 -174.44(15) . . . . ?
N2 C12 C13 C14 179.66(12) . . . . ?
C2 C22 C23 C24 178.28(14) . . . . ?
C11 N1 C21 O1 55.73(19) . . . . ?
C11 N1 C21 C22 -130.33(17) . . . . ?
C11 C12 C13 C14 0.3(2) . . . . ?
C12 C11 C16 C15 -1.4(2) . . . . ?
C12 C13 C14 C15 -1.4(2) . . . . ?
C13 C14 C15 C16 1.1(2) . . . . ?
C14 C15 C16 C11 0.3(2) . . . . ?
C16 C11 C12 N2 -178.24(12) . . . . ?
C16 C11 C12 C13 1.12(19) . . . . ?
C21 O1 C24 C3 179.22(12) . . . . ?
C21 O1 C24 C23 -0.99(15) . . . . ?
C21 N1 C11 C12 -173.55(13) . . . . ?
C21 N1 C11 C16 6.7(2) . . . . ?
C21 C22 C23 C24 -0.48(16) . . . . ?
C22 C23 C24 O1 0.90(16) . . . . ?
C22 C23 C24 C3 -179.36(16) . . . . ?
C24 O1 C21 N1 175.87(12) . . . . ?
C24 O1 C21 C22 0.68(15) . . . . ?
